data_7102289
loop_
_publ_author_name
'Stromnova, Tatiana A'
'Shishilov, Oleg N'
'Churakov, Andrei V'
'Kuz'mina, Lyudmila G'
'Howard, Judith A K'

_publ_section_title
;
 NO-disproportionation, promoted by Pd-cluster: formation and X-ray
 structure of Pd8(micro-CO)4(micro-OOCCMe3)8[micro-N(=O)O-]4.
;
_journal_issue 45
_journal_name_full 'Chemical communications (Cambridge, England)'
_journal_page_first 4800
_journal_page_last 4802
_journal_paper_doi 10.1039/b710230e
_journal_year 2007
_chemical_formula_moiety 'C44 H72 N4 O28 Pd8, C7 H8, 0.5(C6 H14), C6 H6, 0.5(C6 H6)'
_chemical_formula_sum 'C63 H96 N4 O28 Pd8'
_chemical_formula_weight 2208.64
_chemical_name_systematic
;
?
;
_space_group_IT_number 14
_symmetry_cell_setting monoclinic
_symmetry_space_group_name_Hall '-P 2yn'
_symmetry_space_group_name_H-M 'P 1 21/n 1'
_atom_sites_solution_hydrogens geom
_atom_sites_solution_primary direct
_atom_sites_solution_secondary difmap
_audit_creation_method SHELXL-97
_cell_angle_alpha 90.00
_cell_angle_beta 114.518(1)
_cell_angle_gamma 90.00
_cell_formula_units_Z 4
_cell_length_a 20.2125(13)
_cell_length_b 19.3904(13)
_cell_length_c 23.8068(16)
_cell_measurement_reflns_used 7544
_cell_measurement_temperature 115(2)
_cell_measurement_theta_max 29.585
_cell_measurement_theta_min 2.273
_cell_volume 8489.2(10)
_computing_structure_refinement 'SHELXL-97 (Sheldrick, 1997)'
_computing_structure_solution 'SHELXS-97 (Sheldrick, 1990)'
_diffrn_ambient_temperature 115(2)
_diffrn_measured_fraction_theta_full 0.999
_diffrn_measured_fraction_theta_max 0.999
_diffrn_measurement_device_type 'Bruker SMART'
_diffrn_measurement_method \w
_diffrn_radiation_monochromator graphite
_diffrn_radiation_source 'fine-focus sealed tube'
_diffrn_radiation_type MoK\a
_diffrn_radiation_wavelength 0.71073
_diffrn_reflns_av_R_equivalents 0.0470
_diffrn_reflns_av_sigmaI/netI 0.0501
_diffrn_reflns_limit_h_max 26
_diffrn_reflns_limit_h_min -27
_diffrn_reflns_limit_k_max 26
_diffrn_reflns_limit_k_min -25
_diffrn_reflns_limit_l_max 31
_diffrn_reflns_limit_l_min -25
_diffrn_reflns_number 75538
_diffrn_reflns_theta_full 28.50
_diffrn_reflns_theta_max 28.50
_diffrn_reflns_theta_min 1.88
_diffrn_standards_decay_% 0
_diffrn_standards_interval_count 0
_diffrn_standards_number 0
_exptl_absorpt_coefficient_mu 1.727
_exptl_absorpt_correction_T_max 0.7239
_exptl_absorpt_correction_T_min 0.6253
_exptl_absorpt_correction_type multi-scan
_exptl_absorpt_process_details 'SADABS (Sheldrick, 1997)'
_exptl_crystal_colour yellow
_exptl_crystal_density_diffrn 1.728
_exptl_crystal_density_method 'not measured'
_exptl_crystal_description block
_exptl_crystal_F_000 4376
_exptl_crystal_size_max 0.30
_exptl_crystal_size_mid 0.30
_exptl_crystal_size_min 0.20
_refine_diff_density_max 2.660
_refine_diff_density_min -0.873
_refine_diff_density_rms 0.191
_refine_ls_extinction_method none
_refine_ls_goodness_of_fit_ref 1.010
_refine_ls_hydrogen_treatment constr
_refine_ls_matrix_type full
_refine_ls_number_parameters 839
_refine_ls_number_reflns 21499
_refine_ls_number_restraints 27
_refine_ls_restrained_S_all 1.013
_refine_ls_R_factor_all 0.0814
_refine_ls_R_factor_gt 0.0513
_refine_ls_shift/su_max 0.002
_refine_ls_shift/su_mean 0.000
_refine_ls_structure_factor_coef Fsqd
_refine_ls_weighting_details 'calc w=1/[\s^2^(Fo^2^)+(0.0837P)^2^+0.0000P] where P=(Fo^2^+2Fc^2^)/3'
_refine_ls_weighting_scheme calc
_refine_ls_wR_factor_gt 0.1270
_refine_ls_wR_factor_ref 0.1394
_reflns_number_gt 14784
_reflns_number_total 21499
_reflns_threshold_expression I>2\s(I)
_cod_data_source_file b710230e.txt
_cod_data_source_block p
_cod_original_sg_symbol_H-M 'P 21/n'
_cod_database_code 7102289

loop_
_symmetry_equiv_pos_as_xyz
'x, y, z'
'-x+1/2, y+1/2, -z+1/2'
'-x, -y, -z'
'x-1/2, -y-1/2, z-1/2'

loop_
_atom_site_label
_atom_site_type_symbol
_atom_site_fract_x
_atom_site_fract_y
_atom_site_fract_z
_atom_site_U_iso_or_equiv
_atom_site_adp_type
_atom_site_occupancy
_atom_site_symmetry_multiplicity
_atom_site_calc_flag
_atom_site_refinement_flags
_atom_site_disorder_assembly
_atom_site_disorder_group
Pd1 Pd 0.200427(19) 0.610313(19) -0.023992(19) 0.02838(9) Uani 1 1 d . A .
Pd2 Pd 0.33748(2) 0.56531(2) -0.01754(2) 0.03361(11) Uani 1 1 d . A .
Pd3 Pd 0.436939(19) 0.661354(19) -0.00533(2) 0.03019(10) Uani 1 1 d . A .
Pd4 Pd 0.40427(2) 0.80493(2) -0.00098(2) 0.03128(10) Uani 1 1 d . A .
Pd5 Pd 0.15429(2) 0.820689(19) -0.132816(18) 0.02907(10) Uani 1 1 d . . .
Pd6 Pd 0.09053(2) 0.90322(2) -0.067400(18) 0.02997(10) Uani 1 1 d . . .
Pd7 Pd 0.148220(19) 0.899289(19) 0.055527(18) 0.02776(9) Uani 1 1 d . . .
Pd8 Pd 0.260905(19) 0.800900(19) 0.112161(18) 0.02684(9) Uani 1 1 d . . .
C1 C 0.4101(3) 0.6129(3) 0.0552(3) 0.0351(12) Uani 1 1 d . . .
O1 O 0.4294(2) 0.6106(2) 0.1071(2) 0.0465(10) Uani 1 1 d . . .
C2 C 0.3550(3) 0.6227(3) -0.0776(3) 0.0383(13) Uani 1 1 d . . .
O2 O 0.3312(2) 0.6294(2) -0.1302(2) 0.0539(11) Uani 1 1 d . . .
C3 C 0.1742(3) 0.9515(3) -0.0040(3) 0.0343(12) Uani 1 1 d . . .
O3 O 0.2168(2) 0.9903(2) -0.0024(2) 0.0484(11) Uani 1 1 d . . .
C4 C 0.0744(3) 0.8421(3) -0.0082(3) 0.0336(12) Uani 1 1 d . . .
O4 O 0.0398(2) 0.7959(2) -0.0090(2) 0.0465(10) Uani 1 1 d . . .
N1 N 0.2378(2) 0.6718(2) 0.0488(2) 0.0432(12) Uani 1 1 d . . .
O13 O 0.2802(3) 0.6519(2) 0.1008(2) 0.0581(12) Uani 1 1 d . . .
O14 O 0.21251(18) 0.73033(19) 0.0440(2) 0.0413(10) Uani 1 1 d . . .
N2 N 0.1480(2) 0.7314(2) -0.0947(2) 0.0394(11) Uani 1 1 d . . .
O23 O 0.0910(2) 0.7098(2) -0.0926(2) 0.0570(12) Uani 1 1 d . . .
O24 O 0.2004(2) 0.69166(19) -0.07661(19) 0.0406(9) Uani 1 1 d . . .
N3 N 0.3232(2) 0.8277(2) 0.0705(2) 0.0358(10) Uani 1 1 d . . .
O33 O 0.3414(2) 0.8883(2) 0.0672(2) 0.0579(12) Uani 1 1 d . . .
O34 O 0.3513(2) 0.7818(2) 0.0524(2) 0.0441(10) Uani 1 1 d . . .
N4 N 0.3085(2) 0.8058(2) -0.0733(2) 0.0371(11) Uani 1 1 d . . .
O43 O 0.2989(2) 0.7851(3) -0.1259(2) 0.0582(12) Uani 1 1 d . . .
O44 O 0.2560(2) 0.8327(2) -0.0677(2) 0.0437(10) Uani 1 1 d . . .
C11 C 0.1965(3) 0.5108(3) -0.1155(3) 0.0374(13) Uani 1 1 d . A .
C12 C 0.1545(3) 0.4629(3) -0.1703(3) 0.0466(15) Uani 1 1 d . . .
C13 C 0.2042(6) 0.4085(6) -0.1765(6) 0.065(3) Uiso 0.71 1 d P A 3
H13A H 0.2517 0.4290 -0.1682 0.097 Uiso 0.71 1 calc PR A 3
H13B H 0.1830 0.3897 -0.2185 0.097 Uiso 0.71 1 calc PR A 3
H13C H 0.2103 0.3714 -0.1468 0.097 Uiso 0.71 1 calc PR A 3
C14 C 0.0895(5) 0.4324(5) -0.1632(5) 0.060(3) Uiso 0.71 1 d P A 3
H14A H 0.0564 0.4695 -0.1635 0.091 Uiso 0.71 1 calc PR A 3
H14B H 0.1059 0.4073 -0.1240 0.091 Uiso 0.71 1 calc PR A 3
H14C H 0.0640 0.4007 -0.1975 0.091 Uiso 0.71 1 calc PR A 3
C15 C 0.1277(7) 0.5110(6) -0.2281(6) 0.076(3) Uiso 0.71 1 d P A 3
H15A H 0.1688 0.5375 -0.2283 0.114 Uiso 0.71 1 calc PR A 3
H15B H 0.0907 0.5426 -0.2266 0.114 Uiso 0.71 1 calc PR A 3
H15C H 0.1067 0.4829 -0.2656 0.114 Uiso 0.71 1 calc PR A 3
C16 C 0.144(3) 0.395(2) -0.135(2) 0.133(16) Uiso 0.29 1 d P A 4
H16A H 0.1454 0.4082 -0.0951 0.199 Uiso 0.29 1 calc PR A 4
H16B H 0.1826 0.3619 -0.1297 0.199 Uiso 0.29 1 calc PR A 4
H16C H 0.0965 0.3739 -0.1605 0.199 Uiso 0.29 1 calc PR A 4
C17 C 0.1938(15) 0.4525(15) -0.2081(14) 0.073(8) Uiso 0.29 1 d P A 4
H17A H 0.1818 0.4895 -0.2388 0.110 Uiso 0.29 1 calc PR A 4
H17B H 0.1802 0.4080 -0.2292 0.110 Uiso 0.29 1 calc PR A 4
H17C H 0.2462 0.4530 -0.1820 0.110 Uiso 0.29 1 calc PR A 4
C18 C 0.080(2) 0.488(2) -0.2051(18) 0.108(12) Uiso 0.29 1 d P A 4
H18A H 0.0807 0.5380 -0.2102 0.163 Uiso 0.29 1 calc PR A 4
H18B H 0.0505 0.4765 -0.1825 0.163 Uiso 0.29 1 calc PR A 4
H18C H 0.0593 0.4657 -0.2458 0.163 Uiso 0.29 1 calc PR A 4
O11 O 0.15925(19) 0.54931(19) -0.09750(19) 0.0400(9) Uani 1 1 d . . .
O12 O 0.2645(2) 0.5074(2) -0.0918(2) 0.0491(11) Uani 1 1 d . . .
C21 C 0.2630(3) 0.4930(3) 0.0538(3) 0.0399(13) Uani 1 1 d . A .
C22 C 0.2622(4) 0.4372(4) 0.0986(3) 0.0556(18) Uani 1 1 d . . .
C23 C 0.2923(5) 0.3715(5) 0.0855(5) 0.091(3) Uiso 1 1 d . . .
H23A H 0.2689 0.3617 0.0411 0.136 Uiso 1 1 calc R . .
H23B H 0.2828 0.3336 0.1083 0.136 Uiso 1 1 calc R . .
H23C H 0.3448 0.3764 0.0984 0.136 Uiso 1 1 calc R . .
C24 C 0.1863(4) 0.4233(4) 0.0933(4) 0.074(2) Uiso 1 1 d . . .
H24A H 0.1639 0.4667 0.0976 0.111 Uiso 1 1 calc R . .
H24B H 0.1886 0.3913 0.1260 0.111 Uiso 1 1 calc R . .
H24C H 0.1570 0.4028 0.0529 0.111 Uiso 1 1 calc R . .
C25 C 0.3096(7) 0.4630(6) 0.1620(6) 0.126(4) Uiso 1 1 d . . .
H25A H 0.3000 0.5121 0.1649 0.189 Uiso 1 1 calc R . .
H25B H 0.3608 0.4566 0.1698 0.189 Uiso 1 1 calc R . .
H25C H 0.2990 0.4371 0.1926 0.189 Uiso 1 1 calc R . .
O21 O 0.2064(2) 0.5301(2) 0.03057(19) 0.0428(10) Uani 1 1 d . . .
O22 O 0.3190(2) 0.4989(2) 0.0448(2) 0.0506(12) Uani 1 1 d . . .
C31 C 0.4736(3) 0.7702(3) -0.0803(3) 0.0376(13) Uani 1 1 d . B .
C32 C 0.5031(4) 0.7888(3) -0.1275(4) 0.064(2) Uani 1 1 d D . .
C33 C 0.5878(7) 0.8042(9) -0.0873(8) 0.079(4) Uiso 0.53 1 d PD B 1
H33A H 0.5929 0.8444 -0.0608 0.118 Uiso 0.53 1 calc PR B 1
H33B H 0.6116 0.8137 -0.1149 0.118 Uiso 0.53 1 calc PR B 1
H33C H 0.6106 0.7640 -0.0616 0.118 Uiso 0.53 1 calc PR B 1
C34 C 0.4792(9) 0.8592(7) -0.1559(8) 0.073(4) Uiso 0.53 1 d PD B 1
H34A H 0.4790 0.8914 -0.1242 0.109 Uiso 0.53 1 calc PR B 1
H34B H 0.4301 0.8561 -0.1890 0.109 Uiso 0.53 1 calc PR B 1
H34C H 0.5128 0.8758 -0.1729 0.109 Uiso 0.53 1 calc PR B 1
C35 C 0.5104(12) 0.7229(9) -0.1609(10) 0.107(6) Uiso 0.53 1 d PD B 1
H35A H 0.5262 0.6845 -0.1314 0.160 Uiso 0.53 1 calc PR B 1
H35B H 0.5464 0.7305 -0.1779 0.160 Uiso 0.53 1 calc PR B 1
H35C H 0.4633 0.7118 -0.1944 0.160 Uiso 0.53 1 calc PR B 1
C36 C 0.4354(9) 0.7663(10) -0.1906(8) 0.090(6) Uiso 0.47 1 d PD B 2
H36A H 0.3940 0.7969 -0.1981 0.135 Uiso 0.47 1 calc PR B 2
H36B H 0.4216 0.7186 -0.1868 0.135 Uiso 0.47 1 calc PR B 2
H36C H 0.4496 0.7696 -0.2252 0.135 Uiso 0.47 1 calc PR B 2
C37 C 0.5650(9) 0.7427(9) -0.1250(10) 0.084(5) Uiso 0.47 1 d PD B 2
H37A H 0.6085 0.7524 -0.0872 0.126 Uiso 0.47 1 calc PR B 2
H37B H 0.5754 0.7515 -0.1610 0.126 Uiso 0.47 1 calc PR B 2
H37C H 0.5511 0.6943 -0.1250 0.126 Uiso 0.47 1 calc PR B 2
C38 C 0.5141(12) 0.8674(7) -0.1316(11) 0.087(6) Uiso 0.47 1 d PD B 2
H38A H 0.5505 0.8840 -0.0919 0.131 Uiso 0.47 1 calc PR B 2
H38B H 0.4679 0.8913 -0.1415 0.131 Uiso 0.47 1 calc PR B 2
H38C H 0.5310 0.8765 -0.1640 0.131 Uiso 0.47 1 calc PR B 2
O31 O 0.4716(2) 0.7085(2) -0.0683(2) 0.0438(10) Uani 1 1 d . . .
O32 O 0.4541(2) 0.8201(2) -0.0564(2) 0.0427(10) Uani 1 1 d . . .
C41 C 0.5401(3) 0.7561(3) 0.0942(3) 0.0389(13) Uani 1 1 d . B .
C42 C 0.6117(3) 0.7677(4) 0.1521(3) 0.0528(17) Uani 1 1 d . . .
C43 C 0.6087(6) 0.8282(5) 0.1882(5) 0.095(3) Uiso 1 1 d . . .
H43A H 0.5717 0.8208 0.2042 0.143 Uiso 1 1 calc R . .
H43B H 0.5962 0.8692 0.1618 0.143 Uiso 1 1 calc R . .
H43C H 0.6562 0.8349 0.2228 0.143 Uiso 1 1 calc R . .
C44 C 0.6692(5) 0.7826(5) 0.1257(5) 0.092(3) Uiso 1 1 d . . .
H44A H 0.7163 0.7927 0.1598 0.139 Uiso 1 1 calc R . .
H44B H 0.6535 0.8222 0.0977 0.139 Uiso 1 1 calc R . .
H44C H 0.6740 0.7421 0.1031 0.139 Uiso 1 1 calc R . .
C45 C 0.6341(4) 0.7037(4) 0.1902(4) 0.068(2) Uiso 1 1 d . . .
H45A H 0.5980 0.6927 0.2064 0.102 Uiso 1 1 calc R . .
H45B H 0.6816 0.7110 0.2246 0.102 Uiso 1 1 calc R . .
H45C H 0.6374 0.6655 0.1646 0.102 Uiso 1 1 calc R . .
O41 O 0.5285(2) 0.69749(19) 0.0705(2) 0.0473(11) Uani 1 1 d . . .
O42 O 0.4986(2) 0.8072(2) 0.0736(2) 0.0462(10) Uani 1 1 d . . .
C51 C 0.1270(3) 0.9636(3) -0.1701(3) 0.0373(12) Uani 1 1 d . . .
C52 C 0.1207(4) 1.0217(3) -0.2148(3) 0.0502(16) Uani 1 1 d . . .
C53 C 0.0379(5) 1.0230(5) -0.2626(5) 0.096(3) Uiso 1 1 d . . .
H53A H 0.0305 1.0596 -0.2930 0.144 Uiso 1 1 calc R . .
H53B H 0.0071 1.0319 -0.2406 0.144 Uiso 1 1 calc R . .
H53C H 0.0248 0.9784 -0.2838 0.144 Uiso 1 1 calc R . .
C54 C 0.1658(5) 1.0074(5) -0.2494(5) 0.094(3) Uiso 1 1 d . . .
H54A H 0.2172 1.0049 -0.2205 0.140 Uiso 1 1 calc R . .
H54B H 0.1591 1.0445 -0.2793 0.140 Uiso 1 1 calc R . .
H54C H 0.1510 0.9634 -0.2713 0.140 Uiso 1 1 calc R . .
C55 C 0.1349(5) 1.0888(4) -0.1819(4) 0.075(2) Uiso 1 1 d . . .
H55A H 0.1836 1.0884 -0.1481 0.112 Uiso 1 1 calc R . .
H55B H 0.0987 1.0965 -0.1651 0.112 Uiso 1 1 calc R . .
H55C H 0.1317 1.1260 -0.2108 0.112 Uiso 1 1 calc R . .
O51 O 0.1581(2) 0.90862(18) -0.17473(19) 0.0391(9) Uani 1 1 d . . .
O52 O 0.0971(2) 0.9715(2) -0.13348(19) 0.0467(10) Uani 1 1 d . . .
C61 C -0.0018(3) 0.8228(3) -0.1821(3) 0.0385(13) Uani 1 1 d . . .
C62 C -0.0759(3) 0.7983(4) -0.2283(3) 0.0594(19) Uani 1 1 d . . .
C63 C -0.0700(4) 0.7636(4) -0.2839(4) 0.070(2) Uiso 1 1 d . . .
H63A H -0.0479 0.7958 -0.3029 0.106 Uiso 1 1 calc R . .
H63B H -0.1186 0.7506 -0.3141 0.106 Uiso 1 1 calc R . .
H63C H -0.0396 0.7222 -0.2701 0.106 Uiso 1 1 calc R . .
C64 C -0.1253(7) 0.8557(6) -0.2500(6) 0.121(4) Uiso 1 1 d . . .
H64A H -0.1053 0.8900 -0.2689 0.182 Uiso 1 1 calc R . .
H64B H -0.1318 0.8766 -0.2151 0.182 Uiso 1 1 calc R . .
H64C H -0.1724 0.8395 -0.2807 0.182 Uiso 1 1 calc R . .
C65 C -0.1037(6) 0.7444(6) -0.1963(6) 0.114(4) Uiso 1 1 d . . .
H65A H -0.1038 0.7641 -0.1584 0.170 Uiso 1 1 calc R . .
H65B H -0.0718 0.7039 -0.1860 0.170 Uiso 1 1 calc R . .
H65C H -0.1532 0.7307 -0.2240 0.170 Uiso 1 1 calc R . .
O61 O 0.05210(19) 0.80790(19) -0.19297(17) 0.0377(9) Uani 1 1 d . . .
O62 O 0.0001(2) 0.8554(2) -0.13625(19) 0.0491(11) Uani 1 1 d . . .
C71 C 0.2837(3) 0.9363(3) 0.1674(3) 0.0348(12) Uani 1 1 d . . .
C72 C 0.3323(4) 0.9889(3) 0.2145(3) 0.0573(18) Uani 1 1 d . . .
C73 C 0.2835(6) 1.0427(6) 0.2280(6) 0.120(4) Uiso 1 1 d . . .
H73A H 0.2553 1.0196 0.2474 0.181 Uiso 1 1 calc R . .
H73B H 0.2503 1.0640 0.1891 0.181 Uiso 1 1 calc R . .
H73C H 0.3143 1.0783 0.2558 0.181 Uiso 1 1 calc R . .
C74 C 0.3772(6) 1.0267(6) 0.1839(5) 0.104(3) Uiso 1 1 d . . .
H74A H 0.4070 0.9931 0.1740 0.157 Uiso 1 1 calc R . .
H74B H 0.4087 1.0613 0.2124 0.157 Uiso 1 1 calc R . .
H74C H 0.3439 1.0494 0.1458 0.157 Uiso 1 1 calc R . .
C75 C 0.3837(5) 0.9547(4) 0.2739(4) 0.078(2) Uiso 1 1 d . . .
H75A H 0.3557 0.9263 0.2904 0.117 Uiso 1 1 calc R . .
H75B H 0.4103 0.9902 0.3042 0.117 Uiso 1 1 calc R . .
H75C H 0.4182 0.9256 0.2656 0.117 Uiso 1 1 calc R . .
O71 O 0.2277(2) 0.9580(2) 0.12578(18) 0.0469(10) Uani 1 1 d . . .
O72 O 0.30611(19) 0.8755(2) 0.17446(18) 0.0414(9) Uani 1 1 d . . .
C81 C 0.1463(3) 0.7998(3) 0.1536(2) 0.0325(11) Uani 1 1 d . . .
C82 C 0.1105(3) 0.7688(4) 0.1923(3) 0.0541(17) Uani 1 1 d . . .
C83 C 0.0736(5) 0.7030(5) 0.1612(5) 0.086(3) Uiso 1 1 d . . .
H83A H 0.0284 0.7141 0.1255 0.128 Uiso 1 1 calc R . .
H83B H 0.0624 0.6750 0.1905 0.128 Uiso 1 1 calc R . .
H83C H 0.1059 0.6771 0.1476 0.128 Uiso 1 1 calc R . .
C84 C 0.0541(5) 0.8179(5) 0.1976(5) 0.085(3) Uiso 1 1 d . . .
H84A H 0.0200 0.8324 0.1562 0.127 Uiso 1 1 calc R . .
H84B H 0.0787 0.8586 0.2217 0.127 Uiso 1 1 calc R . .
H84C H 0.0274 0.7943 0.2182 0.127 Uiso 1 1 calc R . .
C85 C 0.1687(4) 0.7523(4) 0.2575(4) 0.069(2) Uiso 1 1 d . . .
H85A H 0.2036 0.7191 0.2545 0.103 Uiso 1 1 calc R . .
H85B H 0.1452 0.7325 0.2825 0.103 Uiso 1 1 calc R . .
H85C H 0.1942 0.7947 0.2770 0.103 Uiso 1 1 calc R . .
O81 O 0.1188(2) 0.8512(2) 0.12187(19) 0.0464(10) Uani 1 1 d . . .
O82 O 0.2021(2) 0.7687(2) 0.15648(19) 0.0410(9) Uani 1 1 d . . .
C91 C 0.4936(4) 0.4706(3) 0.0496(3) 0.0518(17) Uani 1 1 d . . .
H91A H 0.4897 0.4502 0.0844 0.062 Uiso 1 1 calc R . .
C92 C 0.5460(4) 0.5201(3) 0.0585(3) 0.0556(19) Uani 1 1 d . D .
H92A H 0.5777 0.5339 0.0991 0.067 Uiso 1 1 calc R . .
C93 C 0.5524(3) 0.5494(3) 0.0082(3) 0.0497(16) Uani 1 1 d . . .
H93A H 0.5885 0.5833 0.0139 0.060 Uiso 0.50 1 calc PR C 8
C90 C 0.6138(15) 0.6055(14) 0.0190(14) 0.148(11) Uiso 0.50 1 d P D 9
H90A H 0.6050 0.6282 -0.0202 0.222 Uiso 0.50 1 calc PR D 9
H90B H 0.6614 0.5830 0.0351 0.222 Uiso 0.50 1 calc PR D 9
H90C H 0.6127 0.6399 0.0488 0.222 Uiso 0.50 1 calc PR D 9
C94 C 0.0255(4) 0.9912(4) 0.0635(4) 0.062(2) Uani 1 1 d . . .
H94A H 0.0431 0.9850 0.1069 0.074 Uiso 0.50 1 calc PR E 6
C95 C -0.0297(4) 0.9510(4) 0.0234(4) 0.064(2) Uani 1 1 d . F .
H95A H -0.0510 0.9168 0.0393 0.077 Uiso 1 1 calc R . .
C96 C -0.0547(4) 0.9595(4) -0.0392(4) 0.062(2) Uani 1 1 d . . .
H96A H -0.0928 0.9308 -0.0662 0.075 Uiso 1 1 calc R F .
C100 C 0.0651(15) 0.9906(15) 0.1410(13) 0.153(11) Uiso 0.50 1 d P F 7
H10G H 0.1165 0.9782 0.1552 0.229 Uiso 0.50 1 calc PR F 7
H10H H 0.0407 0.9568 0.1565 0.229 Uiso 0.50 1 calc PR F 7
H10I H 0.0612 1.0365 0.1566 0.229 Uiso 0.50 1 calc PR F 7
C97 C 0.3388(14) 0.9965(13) -0.0859(12) 0.291(13) Uiso 1 1 d . . .
H97A H 0.2997 1.0262 -0.0856 0.437 Uiso 1 1 calc R . .
H97B H 0.3208 0.9492 -0.0961 0.437 Uiso 1 1 calc R . .
H97C H 0.3551 1.0135 -0.1168 0.437 Uiso 1 1 calc R . .
C98 C 0.4035(9) 0.9978(9) -0.0212(8) 0.178(6) Uiso 1 1 d . . .
H98A H 0.3987 1.0367 0.0038 0.213 Uiso 1 1 calc R . .
H98B H 0.4060 0.9542 0.0012 0.213 Uiso 1 1 calc R . .
C99 C 0.4719(7) 1.0068(8) -0.0343(6) 0.146(5) Uiso 1 1 d . . .
H99A H 0.4761 1.0538 -0.0488 0.175 Uiso 1 1 calc R . .
H99B H 0.4749 0.9720 -0.0636 0.175 Uiso 1 1 calc R . .
C101 C 0.1874(9) 0.1915(7) 0.0688(7) 0.124(4) Uani 1 1 d D . .
H10A H 0.1946 0.1809 0.1099 0.149 Uiso 1 1 calc R . .
C102 C 0.2256(9) 0.1601(7) 0.0424(8) 0.137(5) Uani 1 1 d D . .
H10B H 0.2595 0.1254 0.0647 0.164 Uiso 1 1 calc R . .
C103 C 0.2173(8) 0.1763(8) -0.0157(8) 0.133(5) Uani 1 1 d D . .
H10C H 0.2472 0.1540 -0.0322 0.159 Uiso 1 1 calc R . .
C104 C 0.1683(9) 0.2226(7) -0.0505(7) 0.131(5) Uani 1 1 d D . .
H10D H 0.1621 0.2325 -0.0915 0.158 Uiso 1 1 calc R . .
C105 C 0.1267(7) 0.2559(7) -0.0242(8) 0.130(5) Uani 1 1 d DU . .
H10E H 0.0914 0.2894 -0.0469 0.156 Uiso 1 1 calc R . .
C106 C 0.1379(7) 0.2393(8) 0.0353(8) 0.130(5) Uani 1 1 d D . .
H10F H 0.1101 0.2621 0.0535 0.156 Uiso 1 1 calc R . .
C200 C -0.0172(10) 0.4576(10) -0.0041(10) 0.082(2) Uiso 0.50 1 d P G -5
H20A H -0.0298 0.4104 -0.0043 0.098 Uiso 0.50 1 calc PR G -5
C201 C -0.0015(11) 0.4843(12) -0.0517(11) 0.082(2) Uiso 0.50 1 d P G -5
H20B H -0.0026 0.4562 -0.0848 0.098 Uiso 0.50 1 calc PR G -5
C202 C 0.0168(10) 0.5572(10) -0.0479(10) 0.082(2) Uiso 0.50 1 d P G -5
H20C H 0.0233 0.5762 -0.0821 0.098 Uiso 0.50 1 calc PR G -5
C203 C 0.0260(10) 0.6038(10) 0.0021(9) 0.082(2) Uiso 0.50 1 d P G -5
H20D H 0.0418 0.6505 0.0065 0.098 Uiso 0.50 1 calc PR G -5
C204 C 0.0063(10) 0.5650(10) 0.0434(10) 0.082(2) Uiso 0.50 1 d P G -5
H20E H 0.0075 0.5888 0.0786 0.098 Uiso 0.50 1 calc PR G -5
C205 C -0.0148(11) 0.4956(11) 0.0382(11) 0.082(2) Uiso 0.50 1 d P G -5
H20F H -0.0280 0.4769 0.0690 0.098 Uiso 0.50 1 calc PR G -5

loop_
_atom_site_aniso_label
_atom_site_aniso_U_11
_atom_site_aniso_U_22
_atom_site_aniso_U_33
_atom_site_aniso_U_23
_atom_site_aniso_U_13
_atom_site_aniso_U_12
Pd1 0.03051(18) 0.02456(18) 0.0309(2) 0.00093(16) 0.01357(16) 0.00521(14)
Pd2 0.02953(18) 0.02556(19) 0.0466(3) -0.00288(18) 0.01671(18) 0.00215(14)
Pd3 0.02912(18) 0.02740(19) 0.0380(2) 0.00085(17) 0.01781(17) 0.00332(14)
Pd4 0.02992(18) 0.0296(2) 0.0415(2) 0.00073(17) 0.02192(17) 0.00473(14)
Pd5 0.03463(19) 0.02871(19) 0.0240(2) 0.00247(15) 0.01226(16) 0.00760(15)
Pd6 0.03104(18) 0.0345(2) 0.0229(2) 0.00226(16) 0.00964(15) 0.00994(15)
Pd7 0.02885(18) 0.0322(2) 0.0229(2) -0.00040(15) 0.01144(15) 0.00650(14)
Pd8 0.02612(17) 0.0327(2) 0.0228(2) -0.00102(15) 0.01118(15) 0.00590(14)
C1 0.038(3) 0.028(3) 0.047(4) -0.002(2) 0.025(3) 0.007(2)
O1 0.057(2) 0.052(2) 0.037(3) 0.004(2) 0.025(2) 0.0049(19)
C2 0.039(3) 0.034(3) 0.045(4) -0.004(3) 0.021(3) 0.008(2)
O2 0.060(3) 0.060(3) 0.034(3) -0.003(2) 0.013(2) 0.000(2)
C3 0.037(3) 0.030(3) 0.033(3) 0.002(2) 0.012(2) 0.007(2)
O3 0.050(2) 0.040(2) 0.059(3) 0.002(2) 0.027(2) -0.0086(18)
C4 0.029(2) 0.040(3) 0.034(3) -0.002(2) 0.015(2) 0.010(2)
O4 0.045(2) 0.045(2) 0.053(3) 0.000(2) 0.024(2) -0.0090(18)
N1 0.040(2) 0.045(3) 0.030(3) -0.005(2) 0.000(2) 0.023(2)
O13 0.070(3) 0.054(3) 0.050(3) 0.004(2) 0.024(2) 0.019(2)
O14 0.0333(18) 0.037(2) 0.053(3) -0.0097(19) 0.0174(18) 0.0059(15)
N2 0.044(2) 0.037(2) 0.051(3) 0.015(2) 0.033(2) 0.017(2)
O23 0.044(2) 0.054(3) 0.070(3) 0.017(2) 0.021(2) 0.0059(19)
O24 0.054(2) 0.0329(19) 0.049(3) 0.0128(18) 0.034(2) 0.0143(17)
N3 0.039(2) 0.029(2) 0.050(3) 0.004(2) 0.028(2) 0.0084(18)
O33 0.055(3) 0.055(3) 0.073(3) -0.005(2) 0.036(3) 0.001(2)
O34 0.050(2) 0.045(2) 0.047(3) 0.0100(19) 0.030(2) 0.0184(18)
N4 0.034(2) 0.037(2) 0.042(3) -0.007(2) 0.018(2) 0.0060(18)
O43 0.062(3) 0.068(3) 0.050(3) -0.002(2) 0.028(2) 0.015(2)
O44 0.0338(19) 0.047(2) 0.048(3) -0.0108(19) 0.0156(18) 0.0094(16)
C11 0.041(3) 0.029(3) 0.042(3) -0.002(2) 0.018(3) -0.004(2)
C12 0.044(3) 0.043(3) 0.050(4) -0.017(3) 0.017(3) -0.008(3)
O11 0.0313(18) 0.040(2) 0.043(2) -0.0126(18) 0.0101(17) 0.0009(15)
O12 0.038(2) 0.049(2) 0.066(3) -0.028(2) 0.027(2) -0.0070(17)
C21 0.045(3) 0.030(3) 0.043(3) 0.008(2) 0.018(3) 0.002(2)
C22 0.052(4) 0.057(4) 0.053(4) 0.023(3) 0.017(3) 0.011(3)
O21 0.049(2) 0.038(2) 0.047(3) 0.0108(19) 0.026(2) 0.0148(17)
O22 0.038(2) 0.036(2) 0.078(3) 0.017(2) 0.024(2) 0.0079(16)
C31 0.035(3) 0.039(3) 0.048(4) 0.000(3) 0.027(3) -0.001(2)
C32 0.088(5) 0.056(4) 0.085(6) 0.011(4) 0.071(5) 0.005(4)
O31 0.054(2) 0.038(2) 0.056(3) 0.0044(19) 0.039(2) 0.0082(17)
O32 0.046(2) 0.040(2) 0.060(3) 0.004(2) 0.039(2) 0.0047(17)
C41 0.031(3) 0.045(3) 0.044(3) -0.004(3) 0.020(2) -0.008(2)
C42 0.040(3) 0.065(4) 0.047(4) -0.004(3) 0.012(3) -0.005(3)
O41 0.0325(19) 0.033(2) 0.064(3) 0.001(2) 0.0077(19) -0.0005(15)
O42 0.0335(19) 0.047(2) 0.053(3) -0.012(2) 0.0136(18) 0.0046(17)
C51 0.039(3) 0.038(3) 0.035(3) 0.008(2) 0.015(2) 0.008(2)
C52 0.075(4) 0.035(3) 0.050(4) 0.014(3) 0.036(3) 0.010(3)
O51 0.049(2) 0.0294(19) 0.044(2) 0.0076(17) 0.0251(19) 0.0043(16)
O52 0.074(3) 0.037(2) 0.035(2) 0.0165(18) 0.029(2) 0.0190(19)
C61 0.040(3) 0.045(3) 0.020(3) 0.006(2) 0.003(2) 0.004(2)
C62 0.039(3) 0.086(5) 0.045(4) -0.006(4) 0.009(3) -0.011(3)
O61 0.0375(19) 0.045(2) 0.025(2) -0.0066(17) 0.0075(16) -0.0032(16)
O62 0.0311(19) 0.073(3) 0.032(2) -0.008(2) 0.0016(17) 0.0077(19)
C71 0.037(3) 0.039(3) 0.032(3) -0.005(2) 0.018(2) -0.003(2)
C72 0.064(4) 0.049(4) 0.047(4) -0.013(3) 0.011(3) -0.018(3)
O71 0.056(2) 0.040(2) 0.031(2) -0.0082(18) 0.0042(19) 0.0071(18)
O72 0.0346(19) 0.048(2) 0.032(2) -0.0124(18) 0.0045(16) 0.0049(16)
C81 0.033(2) 0.044(3) 0.021(3) -0.001(2) 0.011(2) 0.002(2)
C82 0.052(3) 0.078(5) 0.044(4) 0.024(3) 0.032(3) 0.011(3)
O81 0.040(2) 0.074(3) 0.031(2) 0.015(2) 0.0205(18) 0.020(2)
O82 0.053(2) 0.042(2) 0.041(2) 0.0138(18) 0.0329(19) 0.0108(17)
C91 0.072(4) 0.044(3) 0.052(4) 0.006(3) 0.039(4) 0.032(3)
C92 0.055(4) 0.050(4) 0.052(4) -0.013(3) 0.012(3) 0.029(3)
C93 0.052(3) 0.036(3) 0.066(5) -0.004(3) 0.029(3) 0.013(3)
C94 0.064(4) 0.068(5) 0.057(5) 0.012(4) 0.029(4) 0.043(4)
C95 0.080(5) 0.046(4) 0.090(6) 0.014(4) 0.059(5) 0.031(4)
C96 0.059(4) 0.055(4) 0.080(6) -0.006(4) 0.035(4) 0.027(3)
C101 0.151(13) 0.111(10) 0.114(11) -0.008(9) 0.058(10) -0.030(9)
C102 0.176(14) 0.097(9) 0.128(13) -0.012(9) 0.055(11) 0.029(9)
C103 0.125(11) 0.132(12) 0.152(15) -0.028(11) 0.069(11) 0.016(9)
C104 0.160(13) 0.090(9) 0.126(12) -0.024(8) 0.041(11) -0.034(8)
C105 0.102(8) 0.090(8) 0.147(12) -0.011(9) 0.002(8) 0.000(6)
C106 0.082(8) 0.156(14) 0.160(15) -0.005(11) 0.059(9) -0.018(8)

loop_
_atom_type_symbol
_atom_type_description
_atom_type_scat_dispersion_real
_atom_type_scat_dispersion_imag
_atom_type_scat_source
C C 0.0033 0.0016 'International Tables Vol C Tables 4.2.6.8 and 6.1.1.4'
H H 0.0000 0.0000 'International Tables Vol C Tables 4.2.6.8 and 6.1.1.4'
O O 0.0106 0.0060 'International Tables Vol C Tables 4.2.6.8 and 6.1.1.4'
Pd Pd -0.9988 1.0072 'International Tables Vol C Tables 4.2.6.8 and 6.1.1.4'
N N 0.0061 0.0033 'International Tables Vol C Tables 4.2.6.8 and 6.1.1.4'

loop_
_geom_angle_atom_site_label_1
_geom_angle_atom_site_label_2
_geom_angle_atom_site_label_3
_geom_angle
_geom_angle_site_symmetry_1
_geom_angle_site_symmetry_3
N1 Pd1 O11 177.95(17) . .
N1 Pd1 O21 90.1(2) . .
O11 Pd1 O21 89.96(17) . .
N1 Pd1 O24 88.53(19) . .
O11 Pd1 O24 91.52(17) . .
O21 Pd1 O24 176.86(16) . .
N1 Pd1 Pd2 97.35(13) . .
O11 Pd1 Pd2 84.69(10) . .
O21 Pd1 Pd2 86.07(11) . .
O24 Pd1 Pd2 91.31(10) . .
C2 Pd2 C1 94.7(2) . .
C2 Pd2 O12 88.0(2) . .
C1 Pd2 O12 175.5(2) . .
C2 Pd2 O22 177.1(2) . .
C1 Pd2 O22 87.3(2) . .
O12 Pd2 O22 89.92(18) . .
C2 Pd2 Pd3 47.59(17) . .
C1 Pd2 Pd3 47.56(17) . .
O12 Pd2 Pd3 134.47(13) . .
O22 Pd2 Pd3 133.99(12) . .
C2 Pd2 Pd1 104.71(15) . .
C1 Pd2 Pd1 104.86(15) . .
O12 Pd2 Pd1 77.91(10) . .
O22 Pd2 Pd1 76.86(10) . .
Pd3 Pd2 Pd1 117.676(18) . .
C2 Pd3 C1 94.1(2) . .
C2 Pd3 O41 176.12(19) . .
C1 Pd3 O41 86.7(2) . .
C2 Pd3 O31 87.2(2) . .
C1 Pd3 O31 176.14(18) . .
O41 Pd3 O31 91.84(17) . .
C2 Pd3 Pd2 47.03(18) . .
C1 Pd3 Pd2 47.52(17) . .
O41 Pd3 Pd2 133.07(12) . .
O31 Pd3 Pd2 133.11(12) . .
C2 Pd3 Pd4 106.11(15) . .
C1 Pd3 Pd4 107.30(15) . .
O41 Pd3 Pd4 77.25(10) . .
O31 Pd3 Pd4 75.80(10) . .
Pd2 Pd3 Pd4 120.439(17) . .
O32 Pd4 N4 90.22(19) . .
O32 Pd4 O42 91.55(18) . .
N4 Pd4 O42 177.35(18) . .
O32 Pd4 O34 175.35(17) . .
N4 Pd4 O34 88.12(18) . .
O42 Pd4 O34 90.27(18) . .
O32 Pd4 Pd3 86.08(11) . .
N4 Pd4 Pd3 97.61(13) . .
O42 Pd4 Pd3 84.49(11) . .
O34 Pd4 Pd3 89.83(11) . .
O61 Pd5 N2 88.60(18) . .
O61 Pd5 O51 89.47(16) . .
N2 Pd5 O51 177.5(2) . .
O61 Pd5 O44 176.55(17) . .
N2 Pd5 O44 89.28(19) . .
O51 Pd5 O44 92.72(17) . .
O61 Pd5 Pd6 83.93(11) . .
N2 Pd5 Pd6 96.26(13) . .
O51 Pd5 Pd6 85.10(12) . .
O44 Pd5 Pd6 93.60(11) . .
C4 Pd6 C3 94.7(2) . .
C4 Pd6 O62 86.8(2) . .
C3 Pd6 O62 177.91(19) . .
C4 Pd6 O52 174.41(18) . .
C3 Pd6 O52 88.4(2) . .
O62 Pd6 O52 89.94(18) . .
C4 Pd6 Pd7 47.42(16) . .
C3 Pd6 Pd7 47.79(17) . .
O62 Pd6 Pd7 133.48(13) . .
O52 Pd6 Pd7 134.84(12) . .
C4 Pd6 Pd5 107.24(15) . .
C3 Pd6 Pd5 104.06(16) . .
O62 Pd6 Pd5 76.83(12) . .
O52 Pd6 Pd5 76.37(11) . .
Pd7 Pd6 Pd5 119.171(17) . .
C4 Pd7 C3 94.5(2) . .
C4 Pd7 O71 178.2(2) . .
C3 Pd7 O71 87.2(2) . .
C4 Pd7 O81 88.2(2) . .
C3 Pd7 O81 175.35(19) . .
O71 Pd7 O81 90.19(17) . .
C4 Pd7 Pd6 47.46(17) . .
C3 Pd7 Pd6 47.53(16) . .
O71 Pd7 Pd6 134.28(13) . .
O81 Pd7 Pd6 134.47(12) . .
C4 Pd7 Pd8 100.89(14) . .
C3 Pd7 Pd8 106.49(14) . .
O71 Pd7 Pd8 77.83(11) . .
O81 Pd7 Pd8 76.64(10) . .
Pd6 Pd7 Pd8 116.047(17) . .
N3 Pd8 O82 176.36(16) . .
N3 Pd8 O72 89.52(19) . .
O82 Pd8 O72 91.34(17) . .
N3 Pd8 O14 88.43(18) . .
O82 Pd8 O14 90.93(17) . .
O72 Pd8 O14 175.91(17) . .
N3 Pd8 Pd7 97.93(12) . .
O82 Pd8 Pd7 85.68(11) . .
O72 Pd8 Pd7 84.04(10) . .
O14 Pd8 Pd7 92.73(10) . .
O1 C1 Pd2 137.2(5) . .
O1 C1 Pd3 137.8(5) . .
Pd2 C1 Pd3 84.9(3) . .
O2 C2 Pd2 137.8(5) . .
O2 C2 Pd3 136.7(5) . .
Pd2 C2 Pd3 85.4(3) . .
O3 C3 Pd6 137.7(5) . .
O3 C3 Pd7 137.6(5) . .
Pd6 C3 Pd7 84.7(2) . .
O4 C4 Pd7 136.5(5) . .
O4 C4 Pd6 138.4(5) . .
Pd7 C4 Pd6 85.1(2) . .
O14 N1 O13 117.9(5) . .
O14 N1 Pd1 118.8(3) . .
O13 N1 Pd1 122.9(4) . .
N1 O14 Pd8 120.2(3) . .
O24 N2 O23 116.8(4) . .
O24 N2 Pd5 119.7(3) . .
O23 N2 Pd5 123.2(3) . .
N2 O24 Pd1 118.9(3) . .
O34 N3 O33 118.1(5) . .
O34 N3 Pd8 118.2(4) . .
O33 N3 Pd8 123.4(4) . .
N3 O34 Pd4 120.2(3) . .
O44 N4 O43 117.3(5) . .
O44 N4 Pd4 118.7(4) . .
O43 N4 Pd4 123.8(4) . .
N4 O44 Pd5 121.1(4) . .
O12 C11 O11 125.4(5) . .
O12 C11 C12 117.8(5) . .
O11 C11 C12 116.8(5) . .
C17 C12 C18 113(2) . .
C13 C12 C14 112.5(7) . .
C17 C12 C11 111.2(12) . .
C18 C12 C11 110.8(16) . .
C13 C12 C11 110.5(6) . .
C14 C12 C11 109.8(6) . .
C13 C12 C15 109.6(8) . .
C14 C12 C15 109.3(7) . .
C11 C12 C15 104.8(6) . .
C17 C12 C16 116(2) . .
C18 C12 C16 103(2) . .
C11 C12 C16 101.5(18) . .
C12 C13 H13A 109.5 . .
C12 C13 H13B 109.5 . .
C12 C13 H13C 109.5 . .
C12 C14 H14A 109.5 . .
C12 C14 H14B 109.5 . .
C12 C14 H14C 109.5 . .
C12 C15 H15A 109.5 . .
C12 C15 H15B 109.5 . .
C12 C15 H15C 109.5 . .
C12 C16 H16A 109.5 . .
C12 C16 H16B 109.5 . .
H16A C16 H16B 109.5 . .
C12 C16 H16C 109.5 . .
H16A C16 H16C 109.5 . .
H16B C16 H16C 109.5 . .
C12 C17 H17A 109.5 . .
C12 C17 H17B 109.5 . .
C12 C17 H17C 109.5 . .
C12 C18 H18A 109.5 . .
C12 C18 H18B 109.5 . .
H18A C18 H18B 109.5 . .
C12 C18 H18C 109.5 . .
H18A C18 H18C 109.5 . .
H18B C18 H18C 109.5 . .
C11 O11 Pd1 124.3(3) . .
C11 O12 Pd2 127.5(4) . .
O22 C21 O21 126.5(5) . .
O22 C21 C22 117.5(5) . .
O21 C21 C22 116.0(5) . .
C25 C22 C23 110.4(7) . .
C25 C22 C24 110.3(8) . .
C23 C22 C24 108.4(7) . .
C25 C22 C21 106.3(7) . .
C23 C22 C21 109.5(7) . .
C24 C22 C21 112.0(5) . .
C22 C23 H23A 109.5 . .
C22 C23 H23B 109.5 . .
H23A C23 H23B 109.5 . .
C22 C23 H23C 109.5 . .
H23A C23 H23C 109.5 . .
H23B C23 H23C 109.5 . .
C22 C24 H24A 109.5 . .
C22 C24 H24B 109.5 . .
H24A C24 H24B 109.5 . .
C22 C24 H24C 109.5 . .
H24A C24 H24C 109.5 . .
H24B C24 H24C 109.5 . .
C22 C25 H25A 109.5 . .
C22 C25 H25B 109.5 . .
H25A C25 H25B 109.5 . .
C22 C25 H25C 109.5 . .
H25A C25 H25C 109.5 . .
H25B C25 H25C 109.5 . .
C21 O21 Pd1 121.7(4) . .
C21 O22 Pd2 128.1(4) . .
O31 C31 O32 126.3(5) . .
O31 C31 C32 117.4(5) . .
O32 C31 C32 116.3(5) . .
C34 C32 C31 113.2(8) . .
C37 C32 C31 113.6(9) . .
C34 C32 C35 126.8(12) . .
C31 C32 C35 109.5(10) . .
C37 C32 C38 116.4(12) . .
C31 C32 C38 113.0(10) . .
C34 C32 C33 99.4(10) . .
C31 C32 C33 104.6(8) . .
C35 C32 C33 98.9(11) . .
C34 C32 C36 80.7(11) . .
C37 C32 C36 104.1(11) . .
C31 C32 C36 100.5(9) . .
C38 C32 C36 107.3(12) . .
C32 C33 H33A 109.5 . .
C32 C33 H33B 109.5 . .
C32 C33 H33C 109.5 . .
C32 C34 H34A 109.5 . .
C32 C34 H34B 109.5 . .
C32 C34 H34C 109.5 . .
C32 C35 H35A 109.5 . .
C32 C35 H35B 109.5 . .
C32 C35 H35C 109.5 . .
C32 C36 H36A 109.5 . .
C32 C36 H36B 109.5 . .
H36A C36 H36B 109.5 . .
C32 C36 H36C 109.5 . .
H36A C36 H36C 109.5 . .
H36B C36 H36C 109.5 . .
C32 C37 H37A 109.5 . .
C32 C37 H37B 109.5 . .
H37A C37 H37B 109.5 . .
C32 C37 H37C 109.5 . .
H37A C37 H37C 109.5 . .
H37B C37 H37C 109.5 . .
C32 C38 H38A 109.5 . .
C32 C38 H38B 109.5 . .
H38A C38 H38B 109.5 . .
C32 C38 H38C 109.5 . .
H38A C38 H38C 109.5 . .
H38B C38 H38C 109.5 . .
C31 O31 Pd3 129.5(4) . .
C31 O32 Pd4 121.6(4) . .
O41 C41 O42 124.9(5) . .
O41 C41 C42 117.8(5) . .
O42 C41 C42 117.3(5) . .
C43 C42 C45 112.5(7) . .
C43 C42 C41 112.8(6) . .
C45 C42 C41 110.9(6) . .
C43 C42 C44 107.8(7) . .
C45 C42 C44 108.0(6) . .
C41 C42 C44 104.3(6) . .
C42 C43 H43A 109.5 . .
C42 C43 H43B 109.5 . .
H43A C43 H43B 109.5 . .
C42 C43 H43C 109.5 . .
H43A C43 H43C 109.5 . .
H43B C43 H43C 109.5 . .
C42 C44 H44A 109.5 . .
C42 C44 H44B 109.5 . .
H44A C44 H44B 109.5 . .
C42 C44 H44C 109.5 . .
H44A C44 H44C 109.5 . .
H44B C44 H44C 109.5 . .
C42 C45 H45A 109.5 . .
C42 C45 H45B 109.5 . .
H45A C45 H45B 109.5 . .
C42 C45 H45C 109.5 . .
H45A C45 H45C 109.5 . .
H45B C45 H45C 109.5 . .
C41 O41 Pd3 128.8(4) . .
C41 O42 Pd4 124.5(4) . .
O52 C51 O51 124.2(5) . .
O52 C51 C52 118.1(5) . .
O51 C51 C52 117.5(5) . .
C55 C52 C54 115.2(7) . .
C55 C52 C51 109.9(6) . .
C54 C52 C51 111.1(6) . .
C55 C52 C53 106.2(6) . .
C54 C52 C53 108.2(7) . .
C51 C52 C53 105.8(6) . .
C52 C53 H53A 109.5 . .
C52 C53 H53B 109.5 . .
H53A C53 H53B 109.5 . .
C52 C53 H53C 109.5 . .
H53A C53 H53C 109.5 . .
H53B C53 H53C 109.5 . .
C52 C54 H54A 109.5 . .
C52 C54 H54B 109.5 . .
H54A C54 H54B 109.5 . .
C52 C54 H54C 109.5 . .
H54A C54 H54C 109.5 . .
H54B C54 H54C 109.5 . .
C52 C55 H55A 109.5 . .
C52 C55 H55B 109.5 . .
H55A C55 H55B 109.5 . .
C52 C55 H55C 109.5 . .
H55A C55 H55C 109.5 . .
H55B C55 H55C 109.5 . .
C51 O51 Pd5 123.5(4) . .
C51 O52 Pd6 129.7(4) . .
O62 C61 O61 125.6(5) . .
O62 C61 C62 117.2(6) . .
O61 C61 C62 117.2(6) . .
C64 C62 C61 110.2(7) . .
C64 C62 C65 111.3(8) . .
C61 C62 C65 107.9(7) . .
C64 C62 C63 108.7(8) . .
C61 C62 C63 110.9(6) . .
C65 C62 C63 107.9(7) . .
C62 C63 H63A 109.5 . .
C62 C63 H63B 109.5 . .
H63A C63 H63B 109.5 . .
C62 C63 H63C 109.5 . .
H63A C63 H63C 109.5 . .
H63B C63 H63C 109.5 . .
C62 C64 H64A 109.5 . .
C62 C64 H64B 109.5 . .
H64A C64 H64B 109.5 . .
C62 C64 H64C 109.5 . .
H64A C64 H64C 109.5 . .
H64B C64 H64C 109.5 . .
C62 C65 H65A 109.5 . .
C62 C65 H65B 109.5 . .
H65A C65 H65B 109.5 . .
C62 C65 H65C 109.5 . .
H65A C65 H65C 109.5 . .
H65B C65 H65C 109.5 . .
C61 O61 Pd5 123.8(4) . .
C61 O62 Pd6 127.5(4) . .
O71 C71 O72 126.4(5) . .
O71 C71 C72 117.4(5) . .
O72 C71 C72 116.2(5) . .
C75 C72 C71 112.1(6) . .
C75 C72 C73 110.4(7) . .
C71 C72 C73 109.1(6) . .
C75 C72 C74 109.6(7) . .
C71 C72 C74 106.8(6) . .
C73 C72 C74 108.7(7) . .
C72 C73 H73A 109.5 . .
C72 C73 H73B 109.5 . .
H73A C73 H73B 109.5 . .
C72 C73 H73C 109.5 . .
H73A C73 H73C 109.5 . .
H73B C73 H73C 109.5 . .
C72 C74 H74A 109.5 . .
C72 C74 H74B 109.5 . .
H74A C74 H74B 109.5 . .
C72 C74 H74C 109.5 . .
H74A C74 H74C 109.5 . .
H74B C74 H74C 109.5 . .
C72 C75 H75A 109.5 . .
C72 C75 H75B 109.5 . .
H75A C75 H75B 109.5 . .
C72 C75 H75C 109.5 . .
H75A C75 H75C 109.5 . .
H75B C75 H75C 109.5 . .
C71 O71 Pd7 126.8(4) . .
C71 O72 Pd8 123.6(3) . .
O81 C81 O82 125.9(5) . .
O81 C81 C82 119.1(5) . .
O82 C81 C82 114.9(5) . .
C83 C82 C81 107.6(6) . .
C83 C82 C84 109.4(6) . .
C81 C82 C84 111.3(6) . .
C83 C82 C85 109.5(6) . .
C81 C82 C85 109.8(5) . .
C84 C82 C85 109.2(7) . .
C82 C83 H83A 109.5 . .
C82 C83 H83B 109.5 . .
H83A C83 H83B 109.5 . .
C82 C83 H83C 109.5 . .
H83A C83 H83C 109.5 . .
H83B C83 H83C 109.5 . .
C82 C84 H84A 109.5 . .
C82 C84 H84B 109.5 . .
H84A C84 H84B 109.5 . .
C82 C84 H84C 109.5 . .
H84A C84 H84C 109.5 . .
H84B C84 H84C 109.5 . .
C82 C85 H85A 109.5 . .
C82 C85 H85B 109.5 . .
H85A C85 H85B 109.5 . .
C82 C85 H85C 109.5 . .
H85A C85 H85C 109.5 . .
H85B C85 H85C 109.5 . .
C81 O81 Pd7 128.1(4) . .
C81 O82 Pd8 122.8(3) . .
C93 C91 C92 120.8(7) 3_665 .
C93 C91 H91A 119.6 3_665 .
C92 C91 H91A 119.6 . .
C93 C92 C91 119.8(6) . .
C93 C92 H92A 120.1 . .
C91 C92 H92A 120.1 . .
C91 C93 C92 119.4(6) 3_665 .
C91 C93 C90 121.3(13) 3_665 .
C92 C93 C90 119.3(13) . .
C91 C93 H93A 120.3 3_665 .
C92 C93 H93A 120.3 . .
C93 C90 H90A 109.5 . .
C93 C90 H90B 109.5 . .
C93 C90 H90C 109.5 . .
C95 C94 C96 118.2(7) . 3_575
C95 C94 C100 129.8(13) . .
C96 C94 C100 112.0(12) 3_575 .
C95 C94 H94A 120.9 . .
C96 C94 H94A 120.9 3_575 .
C94 C95 C96 121.0(8) . .
C94 C95 H95A 119.5 . .
C96 C95 H95A 119.5 . .
C94 C96 C95 120.9(8) 3_575 .
C94 C96 H96A 119.6 3_575 .
C95 C96 H96A 119.6 . .
C94 C100 H10G 109.5 . .
C94 C100 H10H 109.5 . .
C94 C100 H10I 109.5 . .
C98 C97 H97A 109.5 . .
C98 C97 H97B 109.5 . .
H97A C97 H97B 109.5 . .
C98 C97 H97C 109.5 . .
H97A C97 H97C 109.5 . .
H97B C97 H97C 109.5 . .
C99 C98 C97 104.9(15) . .
C99 C98 H98A 110.8 . .
C97 C98 H98A 110.8 . .
C99 C98 H98B 110.8 . .
C97 C98 H98B 110.8 . .
H98A C98 H98B 108.9 . .
C98 C99 C99 95.2(15) . 3_675
C98 C99 H99A 112.7 . .
C99 C99 H99A 112.7 3_675 .
C98 C99 H99B 112.7 . .
C99 C99 H99B 112.7 3_675 .
H99A C99 H99B 110.2 . .
C102 C101 C106 117.9(14) . .
C102 C101 H10A 121.0 . .
C106 C101 H10A 121.0 . .
C101 C102 C103 121.6(14) . .
C101 C102 H10B 119.2 . .
C103 C102 H10B 119.2 . .
C104 C103 C102 122.1(14) . .
C104 C103 H10C 118.9 . .
C102 C103 H10C 118.9 . .
C103 C104 C105 117.5(14) . .
C103 C104 H10D 121.2 . .
C105 C104 H10D 121.2 . .
C106 C105 C104 118.6(13) . .
C106 C105 H10E 120.7 . .
C104 C105 H10E 120.7 . .
C101 C106 C105 122.2(14) . .
C101 C106 H10F 118.9 . .
C105 C106 H10F 118.9 . .
C205 C200 C201 120(2) . .
C205 C200 H20A 120.2 . .
C201 C200 H20A 120.2 . .
C200 C201 C202 117(2) . .
C200 C201 H20B 121.7 . .
C202 C201 H20B 121.7 . .
C203 C202 C201 127(2) . .
C203 C202 H20C 116.5 . .
C201 C202 H20C 116.5 . .
C204 C203 C202 105.1(17) . .
C204 C203 H20D 127.4 . .
C202 C203 H20D 127.4 . .
C205 C204 C203 128(2) . .
C205 C204 H20E 116.2 . .
C203 C204 H20E 116.2 . .
C200 C205 C204 124(3) . .
C200 C205 H20F 118.2 . .
C204 C205 H20F 118.1 . .

loop_
_geom_bond_atom_site_label_1
_geom_bond_atom_site_label_2
_geom_bond_distance
_geom_bond_site_symmetry_2
Pd1 N1 1.977(5) .
Pd1 O11 1.986(4) .
Pd1 O21 1.998(4) .
Pd1 O24 2.014(4) .
Pd1 Pd2 2.8471(5) .
Pd2 C2 1.958(6) .
Pd2 C1 1.974(6) .
Pd2 O12 2.096(4) .
Pd2 O22 2.113(4) .
Pd2 Pd3 2.6664(6) .
Pd3 C2 1.975(6) .
Pd3 C1 1.976(6) .
Pd3 O41 2.099(4) .
Pd3 O31 2.109(4) .
Pd3 Pd4 2.8730(6) .
Pd4 O32 1.985(4) .
Pd4 N4 1.986(5) .
Pd4 O42 1.996(4) .
Pd4 O34 2.022(4) .
Pd5 O61 1.981(3) .
Pd5 N2 1.984(4) .
Pd5 O51 1.993(4) .
Pd5 O44 2.009(4) .
Pd5 Pd6 2.8833(6) .
Pd6 C4 1.970(6) .
Pd6 C3 1.974(5) .
Pd6 O62 2.097(4) .
Pd6 O52 2.103(4) .
Pd6 Pd7 2.6642(6) .
Pd7 C4 1.969(5) .
Pd7 C3 1.982(6) .
Pd7 O71 2.108(4) .
Pd7 O81 2.121(4) .
Pd7 Pd8 2.8454(5) .
Pd8 N3 1.968(5) .
Pd8 O82 1.990(4) .
Pd8 O72 2.000(4) .
Pd8 O14 2.036(4) .
C1 O1 1.132(7) .
C2 O2 1.145(7) .
C3 O3 1.131(6) .
C4 O4 1.131(6) .
N1 O14 1.231(5) .
N1 O13 1.239(6) .
N2 O24 1.234(5) .
N2 O23 1.244(6) .
N3 O34 1.227(6) .
N3 O33 1.243(6) .
N4 O44 1.239(6) .
N4 O43 1.251(6) .
C11 O12 1.253(6) .
C11 O11 1.255(7) .
C11 C12 1.538(8) .
C12 C17 1.44(3) .
C12 C18 1.47(4) .
C12 C13 1.505(12) .
C12 C14 1.514(12) .
C12 C15 1.560(13) .
C12 C16 1.62(4) .
C13 H13A 0.9800 .
C13 H13B 0.9800 .
C13 H13C 0.9800 .
C14 H14A 0.9800 .
C14 H14B 0.9800 .
C14 H14C 0.9800 .
C15 H15A 0.9800 .
C15 H15B 0.9800 .
C15 H15C 0.9800 .
C16 H16A 0.9800 .
C16 H16B 0.9800 .
C16 H16C 0.9800 .
C17 H17A 0.9800 .
C17 H17B 0.9800 .
C17 H17C 0.9800 .
C18 H18A 0.9800 .
C18 H18B 0.9800 .
C18 H18C 0.9800 .
C21 O22 1.240(7) .
C21 O21 1.268(6) .
C21 C22 1.524(9) .
C22 C25 1.497(13) .
C22 C23 1.499(11) .
C22 C24 1.512(10) .
C23 H23A 0.9800 .
C23 H23B 0.9800 .
C23 H23C 0.9800 .
C24 H24A 0.9800 .
C24 H24B 0.9800 .
C24 H24C 0.9800 .
C25 H25A 0.9800 .
C25 H25B 0.9800 .
C25 H25C 0.9800 .
C31 O31 1.234(7) .
C31 O32 1.264(7) .
C31 C32 1.520(9) .
C32 C34 1.511(12) .
C32 C37 1.519(13) .
C32 C35 1.544(13) .
C32 C38 1.548(13) .
C32 C33 1.605(12) .
C32 C36 1.617(13) .
C33 H33A 0.9800 .
C33 H33B 0.9800 .
C33 H33C 0.9800 .
C34 H34A 0.9800 .
C34 H34B 0.9800 .
C34 H34C 0.9800 .
C35 H35A 0.9800 .
C35 H35B 0.9800 .
C35 H35C 0.9800 .
C36 H36A 0.9800 .
C36 H36B 0.9800 .
C36 H36C 0.9800 .
C37 H37A 0.9800 .
C37 H37B 0.9800 .
C37 H37C 0.9800 .
C38 H38A 0.9800 .
C38 H38B 0.9800 .
C38 H38C 0.9800 .
C41 O41 1.247(7) .
C41 O42 1.258(7) .
C41 C42 1.545(8) .
C42 C43 1.471(11) .
C42 C45 1.492(10) .
C42 C44 1.560(11) .
C43 H43A 0.9800 .
C43 H43B 0.9800 .
C43 H43C 0.9800 .
C44 H44A 0.9800 .
C44 H44B 0.9800 .
C44 H44C 0.9800 .
C45 H45A 0.9800 .
C45 H45B 0.9800 .
C45 H45C 0.9800 .
C51 O52 1.257(7) .
C51 O51 1.267(6) .
C51 C52 1.517(8) .
C52 C55 1.484(10) .
C52 C54 1.489(11) .
C52 C53 1.587(11) .
C53 H53A 0.9800 .
C53 H53B 0.9800 .
C53 H53C 0.9800 .
C54 H54A 0.9800 .
C54 H54B 0.9800 .
C54 H54C 0.9800 .
C55 H55A 0.9800 .
C55 H55B 0.9800 .
C55 H55C 0.9800 .
C61 O62 1.247(7) .
C61 O61 1.255(7) .
C61 C62 1.521(8) .
C62 C64 1.440(13) .
C62 C65 1.530(13) .
C62 C63 1.532(11) .
C63 H63A 0.9800 .
C63 H63B 0.9800 .
C63 H63C 0.9800 .
C64 H64A 0.9800 .
C64 H64B 0.9800 .
C64 H64C 0.9800 .
C65 H65A 0.9800 .
C65 H65B 0.9800 .
C65 H65C 0.9800 .
C71 O71 1.227(6) .
C71 O72 1.251(7) .
C71 C72 1.533(8) .
C72 C75 1.515(10) .
C72 C73 1.556(13) .
C72 C74 1.563(12) .
C73 H73A 0.9800 .
C73 H73B 0.9800 .
C73 H73C 0.9800 .
C74 H74A 0.9800 .
C74 H74B 0.9800 .
C74 H74C 0.9800 .
C75 H75A 0.9800 .
C75 H75B 0.9800 .
C75 H75C 0.9800 .
C81 O81 1.235(6) .
C81 O82 1.255(6) .
C81 C82 1.512(8) .
C82 C83 1.508(11) .
C82 C84 1.532(11) .
C82 C85 1.542(10) .
C83 H83A 0.9800 .
C83 H83B 0.9800 .
C83 H83C 0.9800 .
C84 H84A 0.9800 .
C84 H84B 0.9800 .
C84 H84C 0.9800 .
C85 H85A 0.9800 .
C85 H85B 0.9800 .
C85 H85C 0.9800 .
C91 C93 1.359(9) 3_665
C91 C92 1.379(10) .
C91 H91A 0.9500 .
C92 C93 1.378(10) .
C92 H92A 0.9500 .
C93 C91 1.359(9) 3_665
C93 C90 1.59(3) .
C93 H93A 0.9500 .
C90 H90A 0.9800 .
C90 H90B 0.9800 .
C90 H90C 0.9800 .
C94 C95 1.371(11) .
C94 C96 1.372(11) 3_575
C94 C100 1.68(3) .
C94 H94A 0.9500 .
C95 C96 1.372(11) .
C95 H95A 0.9500 .
C96 C94 1.372(11) 3_575
C96 H96A 0.9500 .
C100 H10G 0.9800 .
C100 H10H 0.9800 .
C100 H10I 0.9800 .
C97 C98 1.55(2) .
C97 H97A 0.9800 .
C97 H97B 0.9800 .
C97 H97C 0.9800 .
C98 C99 1.548(19) .
C98 H98A 0.9900 .
C98 H98B 0.9900 .
C99 C99 1.58(2) 3_675
C99 H99A 0.9900 .
C99 H99B 0.9900 .
C101 C102 1.329(13) .
C101 C106 1.353(13) .
C101 H10A 0.9500 .
C102 C103 1.360(14) .
C102 H10B 0.9500 .
C103 C104 1.338(13) .
C103 H10C 0.9500 .
C104 C105 1.398(14) .
C104 H10D 0.9500 .
C105 C106 1.376(14) .
C105 H10E 0.9500 .
C106 H10F 0.9500 .
C200 C205 1.23(3) .
C200 C201 1.40(3) .
C200 H20A 0.9500 .
C201 C202 1.46(3) .
C201 H20B 0.9500 .
C202 C203 1.45(3) .
C202 H20C 0.9500 .
C203 C204 1.42(3) .
C203 H20D 0.9500 .
C204 C205 1.40(3) .
C204 H20E 0.9500 .
C205 H20F 0.9500 .
